data_7036137
loop_
_publ_author_name
'Zhao, Rong-Qing'
'Liu, Xing'
'Zhou, Jian'
'Xiao, Hong-Ping'
'Zou, Hua-Hong'
'Fu, Lianshe'
'Tang, Qiuling'
'Tan, Xiao-Feng'

_publ_section_title
;
 The first examples of 1-D organic hybrid lanthanoid thioarsenates based
 on two [As(V)S4](3-) linkage modes.
;
_journal_issue 14
_journal_name_full 'Dalton transactions (Cambridge, England : 2003)'
_journal_page_first 6015
_journal_page_last 6022
_journal_paper_doi 10.1039/c5dt02188j
_journal_volume 45
_journal_year 2016
_chemical_formula_moiety 'C9 H30 As N6 S4 Tb'
_chemical_formula_sum 'C9 H30 As N6 S4 Tb'
_chemical_formula_weight 584.48
_chemical_name_systematic
; 
 ? 
;
_space_group_IT_number 14
_symmetry_cell_setting monoclinic
_symmetry_space_group_name_Hall '-P 2ybc'
_symmetry_space_group_name_H-M 'P 1 21/c 1'
_atom_sites_solution_hydrogens geom
_atom_sites_solution_primary direct
_atom_sites_solution_secondary difmap
_audit_creation_method SHELXL-97
_audit_update_record
;
2015-08-03 deposited with the CCDC.
2015-08-10 downloaded from the CCDC.
;
_cell_angle_alpha 90.00
_cell_angle_beta 129.238(2)
_cell_angle_gamma 90.00
_cell_formula_units_Z 4
_cell_length_a 9.3565(5)
_cell_length_b 19.5640(10)
_cell_length_c 14.1839(6)
_cell_measurement_reflns_used 3549
_cell_measurement_temperature 296(2)
_cell_measurement_theta_max 25.10
_cell_measurement_theta_min 2.08
_cell_volume 2010.95(18)
_computing_cell_refinement 'CrystalClear, Ver. 1.30 (Rigaku/MSC, 2001)'
_computing_data_collection 'CrystalClear, Ver. 1.30 (Rigaku/MSC, 2001)'
_computing_data_reduction 'CrystalStructure, Ver. 3.60 (Rigaku/MSC, 2004)'
_computing_molecular_graphics 'ORTEPII (Johnson, 1976)'
_computing_publication_material SHELXL97
_computing_structure_refinement 'SHELXL97 (Sheldrick, 1997)'
_computing_structure_solution 'SHELXS97 (Sheldrick, 1990)'
_diffrn_ambient_temperature 296(2)
_diffrn_detector_area_resol_mean 7.31
_diffrn_measured_fraction_theta_full 0.991
_diffrn_measured_fraction_theta_max 0.991
_diffrn_measurement_device_type 'Rigaku Mercury'
_diffrn_measurement_method \w
_diffrn_radiation_monochromator graphite
_diffrn_radiation_source 'fine-focus sealed tube'
_diffrn_radiation_type MoK\a
_diffrn_radiation_wavelength 0.71073
_diffrn_reflns_av_R_equivalents 0.0187
_diffrn_reflns_av_unetI/netI 0.0162
_diffrn_reflns_limit_h_max 11
_diffrn_reflns_limit_h_min -11
_diffrn_reflns_limit_k_max 23
_diffrn_reflns_limit_k_min -23
_diffrn_reflns_limit_l_max 16
_diffrn_reflns_limit_l_min -16
_diffrn_reflns_number 14819
_diffrn_reflns_theta_full 25.10
_diffrn_reflns_theta_max 25.10
_diffrn_reflns_theta_min 2.08
_exptl_absorpt_coefficient_mu 5.567
_exptl_absorpt_correction_T_max 0.6342
_exptl_absorpt_correction_T_min 0.5314
_exptl_absorpt_correction_type multi-scan
_exptl_absorpt_process_details 'Jacobson, R. (1998) Private communication'
_exptl_crystal_colour yellow
_exptl_crystal_density_diffrn 1.930
_exptl_crystal_density_method 'not measured'
_exptl_crystal_description block
_exptl_crystal_F_000 1152
_exptl_crystal_size_max 0.13
_exptl_crystal_size_mid 0.11
_exptl_crystal_size_min 0.09
_refine_diff_density_max 1.797
_refine_diff_density_min -1.288
_refine_diff_density_rms 0.170
_refine_ls_extinction_method none
_refine_ls_goodness_of_fit_ref 1.066
_refine_ls_hydrogen_treatment constr
_refine_ls_matrix_type full
_refine_ls_number_parameters 209
_refine_ls_number_reflns 3549
_refine_ls_number_restraints 288
_refine_ls_restrained_S_all 1.094
_refine_ls_R_factor_all 0.0401
_refine_ls_R_factor_gt 0.0378
_refine_ls_shift/su_max 0.001
_refine_ls_shift/su_mean 0.000
_refine_ls_structure_factor_coef Fsqd
_refine_ls_weighting_details 'calc w=1/[\s^2^(Fo^2^)+(0.0639P)^2^+12.1722P] where P=(Fo^2^+2Fc^2^)/3'
_refine_ls_weighting_scheme calc
_refine_ls_wR_factor_gt 0.1094
_refine_ls_wR_factor_ref 0.1118
_reflns_number_gt 3312
_reflns_number_total 3549
_reflns_threshold_expression >2sigma(I)
_cod_data_source_file c5dt02188j2.cif
_cod_data_source_block IIa
_cod_depositor_comments 'Adding full bibliography for 7036133--7036141.cif.'
_cod_original_cell_volume 2010.95(17)
_cod_original_sg_symbol_H-M 'P 21/c'
_cod_database_code 7036137

loop_
_symmetry_equiv_pos_as_xyz
'x, y, z'
'-x, y+1/2, -z+1/2'
'-x, -y, -z'
'x, -y-1/2, z-1/2'

loop_
_atom_site_label
_atom_site_type_symbol
_atom_site_fract_x
_atom_site_fract_y
_atom_site_fract_z
_atom_site_U_iso_or_equiv
_atom_site_adp_type
_atom_site_occupancy
_atom_site_symmetry_multiplicity
_atom_site_calc_flag
_atom_site_refinement_flags
_atom_site_disorder_assembly
_atom_site_disorder_group
Tb1 Tb 0.33616(4) 0.174694(15) 0.53370(3) 0.02700(14) Uani 1 1 d . A 1
As1 As 0.65572(8) 0.18247(3) 0.47425(5) 0.02386(17) Uani 1 1 d . A 1
S2 S 0.7181(17) 0.1518(16) 0.6429(14) 0.066(5) Uani 0.73(5) 1 d P A 1
S2' S 0.678(3) 0.1217(14) 0.613(2) 0.032(5) Uani 0.27(5) 1 d P A 1
S1 S 0.3640(2) 0.20985(8) 0.35488(13) 0.0284(3) Uani 1 1 d . A 1
S3 S 0.8167(3) 0.27203(11) 0.5167(3) 0.0813(10) Uani 1 1 d . A 1
S4 S 0.7036(2) 0.10563(10) 0.3901(2) 0.0497(5) Uani 1 1 d . A 1
N3 N 0.5227(10) 0.1253(4) 0.7461(7) 0.0599(15) Uani 1 1 d DU A 1
H3A H 0.5765 0.0869 0.7470 0.072 Uiso 1 1 calc R A 1
H3B H 0.6140 0.1551 0.7968 0.072 Uiso 1 1 calc R A 1
N4 N 0.1545(9) 0.1544(4) 0.6067(6) 0.0493(13) Uani 1 1 d DU A 1
H4A H 0.1432 0.1943 0.6328 0.059 Uiso 1 1 calc R A 1
H4B H 0.0403 0.1404 0.5431 0.059 Uiso 1 1 calc R A 1
N5 N 0.5070(10) 0.2843(4) 0.6300(7) 0.0685(19) Uani 1 1 d DU A 1
H5A H 0.5478 0.2857 0.7069 0.082 Uiso 1 1 calc R A 1
H5B H 0.6062 0.2850 0.6332 0.082 Uiso 1 1 calc R A 1
N6 N 0.1227(8) 0.2766(3) 0.4581(6) 0.0457(14) Uani 1 1 d DU A 1
H6A H 0.0810 0.2875 0.3829 0.055 Uiso 1 1 calc R A 1
H6B H 0.0246 0.2648 0.4525 0.055 Uiso 1 1 calc R A 1
C4 C 0.5200(16) 0.0480(5) 0.8840(10) 0.078(3) Uani 1 1 d DU A 1
H4C H 0.6512 0.0538 0.9434 0.117 Uiso 1 1 calc R A 1
H4D H 0.4934 0.0069 0.8384 0.117 Uiso 1 1 calc R A 1
H4E H 0.4679 0.0447 0.9244 0.117 Uiso 1 1 calc R A 1
C5 C 0.4371(10) 0.1086(5) 0.7985(8) 0.0640(19) Uani 1 1 d DU A 1
H5C H 0.4598 0.1480 0.8490 0.077 Uiso 1 1 calc R A 1
C6 C 0.2334(10) 0.1048(5) 0.7027(7) 0.0610(18) Uani 1 1 d DU A 1
H6C H 0.2013 0.0595 0.6670 0.073 Uiso 1 1 calc R A 1
H6D H 0.1775 0.1106 0.7410 0.073 Uiso 1 1 calc R A 1
C7 C 0.0905(13) 0.4010(4) 0.4780(9) 0.066(2) Uani 1 1 d DU A 1
H7A H -0.0241 0.3936 0.4626 0.099 Uiso 1 1 calc R A 1
H7B H 0.0665 0.4100 0.4026 0.099 Uiso 1 1 calc R A 1
H7C H 0.1531 0.4394 0.5315 0.099 Uiso 1 1 calc R A 1
C8 C 0.2108(9) 0.3377(3) 0.5371(7) 0.0496(17) Uani 1 1 d DU A 1
H8A H 0.2328 0.3288 0.6133 0.059 Uiso 1 1 calc R A 1
C9 C 0.3949(10) 0.3451(4) 0.5650(9) 0.0603(19) Uani 1 1 d DU A 1
H9A H 0.3762 0.3505 0.4899 0.072 Uiso 1 1 calc R A 1
H9B H 0.4581 0.3854 0.6146 0.072 Uiso 1 1 calc R A 1
N1 N 0.0199(8) 0.1437(3) 0.3368(6) 0.0403(12) Uani 1 1 d DU A 1
H1A H -0.0647 0.1493 0.3474 0.048 Uiso 1 1 calc R A 1
H1B H -0.0083 0.1727 0.2780 0.048 Uiso 1 1 calc R A 1
N2 N 0.3051(12) 0.0495(4) 0.4798(8) 0.082(2) Uani 1 1 d DU A 1
H2A H 0.3515 0.0424 0.4411 0.098 Uiso 1 1 calc R A 1
H2B H 0.3721 0.0246 0.5488 0.098 Uiso 1 1 calc R A 1
C2 C 0.0075(12) 0.0733(4) 0.2962(8) 0.065(2) Uani 1 1 d DU A 1
H2C H 0.0963 0.0765 0.2813 0.078 Uiso 1 1 calc R A 1
C1 C -0.1601(16) 0.0586(6) 0.1716(9) 0.094(4) Uani 1 1 d DU A 1
H1C H -0.1966 0.0988 0.1223 0.141 Uiso 1 1 calc R A 1
H1D H -0.2574 0.0452 0.1730 0.141 Uiso 1 1 calc R A 1
H1E H -0.1357 0.0223 0.1381 0.141 Uiso 1 1 calc R A 1
C3 C 0.1094(16) 0.0254(7) 0.4006(12) 0.070(3) Uani 0.60 1 d PDU A 1
H3C H 0.0999 -0.0210 0.3732 0.084 Uiso 0.60 1 calc PR A 1
H3D H 0.0612 0.0270 0.4442 0.084 Uiso 0.60 1 calc PR A 1
C3' C 0.203(3) 0.0430(11) 0.355(2) 0.059(4) Uani 0.40 1 d PU B 2

loop_
_atom_site_aniso_label
_atom_site_aniso_U_11
_atom_site_aniso_U_22
_atom_site_aniso_U_33
_atom_site_aniso_U_23
_atom_site_aniso_U_13
_atom_site_aniso_U_12
Tb1 0.01873(19) 0.0398(2) 0.0293(2) 0.01096(11) 0.01839(16) 0.00841(11)
As1 0.0171(3) 0.0338(3) 0.0269(3) -0.0011(2) 0.0169(3) 0.0006(2)
S2 0.025(3) 0.150(13) 0.030(3) 0.031(6) 0.020(3) 0.028(5)
S2' 0.013(5) 0.066(11) 0.011(6) 0.008(5) 0.005(5) 0.014(4)
S1 0.0186(7) 0.0432(8) 0.0255(7) 0.0053(6) 0.0148(6) 0.0031(6)
S3 0.0362(11) 0.0352(10) 0.162(3) -0.0361(13) 0.0574(15) -0.0128(8)
S4 0.0322(9) 0.0430(10) 0.0611(12) -0.0228(9) 0.0235(9) 0.0025(7)
N3 0.049(3) 0.080(4) 0.060(3) 0.018(3) 0.039(3) 0.016(3)
N4 0.048(3) 0.062(3) 0.054(3) 0.013(2) 0.040(2) 0.008(2)
N5 0.040(3) 0.071(4) 0.068(4) -0.024(3) 0.021(3) -0.005(3)
N6 0.031(2) 0.035(3) 0.058(3) -0.006(2) 0.022(2) -0.005(2)
C4 0.084(6) 0.076(6) 0.078(6) 0.034(5) 0.053(5) 0.021(5)
C5 0.056(4) 0.088(4) 0.061(4) 0.028(4) 0.043(3) 0.018(3)
C6 0.052(3) 0.082(4) 0.062(4) 0.029(3) 0.043(3) 0.006(3)
C7 0.064(5) 0.034(4) 0.070(5) -0.010(4) 0.028(4) -0.008(3)
C8 0.044(3) 0.041(3) 0.053(4) -0.008(3) 0.026(3) -0.010(3)
C9 0.052(3) 0.054(4) 0.069(4) -0.021(3) 0.036(3) -0.021(3)
N1 0.046(3) 0.039(3) 0.050(3) -0.002(2) 0.036(2) 0.005(2)
N2 0.077(3) 0.058(3) 0.068(3) -0.004(3) 0.026(3) 0.029(3)
C2 0.060(4) 0.052(4) 0.070(4) -0.018(3) 0.034(3) 0.011(3)
C1 0.101(6) 0.068(5) 0.072(5) -0.009(4) 0.036(5) -0.011(5)
C3 0.068(4) 0.050(4) 0.067(4) -0.007(4) 0.031(4) 0.010(4)
C3' 0.065(5) 0.049(5) 0.061(5) -0.010(5) 0.038(4) 0.018(5)

loop_
_atom_type_symbol
_atom_type_description
_atom_type_scat_dispersion_real
_atom_type_scat_dispersion_imag
_atom_type_scat_source
C C 0.0033 0.0016 'International Tables Vol C Tables 4.2.6.8 and 6.1.1.4'
H H 0.0000 0.0000 'International Tables Vol C Tables 4.2.6.8 and 6.1.1.4'
As As 0.0499 2.0058 'International Tables Vol C Tables 4.2.6.8 and 6.1.1.4'
N N 0.0061 0.0033 'International Tables Vol C Tables 4.2.6.8 and 6.1.1.4'
S S 0.1246 0.1234 'International Tables Vol C Tables 4.2.6.8 and 6.1.1.4'
Tb Tb -0.1723 4.1537 'International Tables Vol C Tables 4.2.6.8 and 6.1.1.4'

loop_
_geom_angle_atom_site_label_1
_geom_angle_atom_site_label_2
_geom_angle_atom_site_label_3
_geom_angle
N5 Tb1 N4 106.0(3)
N5 Tb1 N2 155.1(3)
N4 Tb1 N2 89.6(3)
N5 Tb1 N6 67.5(2)
N4 Tb1 N6 75.0(2)
N2 Tb1 N6 136.6(2)
N5 Tb1 N3 87.5(3)
N4 Tb1 N3 65.6(2)
N2 Tb1 N3 81.4(3)
N6 Tb1 N3 124.8(2)
N5 Tb1 N1 134.6(2)
N4 Tb1 N1 78.1(2)
N2 Tb1 N1 66.8(2)
N6 Tb1 N1 70.40(18)
N3 Tb1 N1 131.5(2)
N5 Tb1 S1 83.7(2)
N4 Tb1 S1 152.42(15)
N2 Tb1 S1 91.3(2)
N6 Tb1 S1 85.60(17)
N3 Tb1 S1 141.67(15)
N1 Tb1 S1 76.95(14)
N5 Tb1 S2' 85.7(7)
N4 Tb1 S2' 131.7(3)
N2 Tb1 S2' 69.5(7)
N6 Tb1 S2' 147.9(6)
N3 Tb1 S2' 68.4(3)
N1 Tb1 S2' 125.9(7)
S1 Tb1 S2' 73.8(2)
N5 Tb1 S2 72.2(7)
N4 Tb1 S2 132.99(17)
N2 Tb1 S2 83.0(7)
N6 Tb1 S2 136.5(6)
N3 Tb1 S2 67.39(17)
N1 Tb1 S2 137.4(6)
S1 Tb1 S2 74.40(10)
S2' Tb1 S2 13.63(18)
S3 As1 S4 112.04(9)
S3 As1 S2 105.5(9)
S4 As1 S2 114.7(8)
S3 As1 S1 109.32(8)
S4 As1 S1 109.93(7)
S2 As1 S1 104.91(14)
S3 As1 S2' 122.8(9)
S4 As1 S2' 100.6(6)
S2 As1 S2' 18.0(2)
S1 As1 S2' 101.1(5)
S2' S2 As1 84.0(14)
S2' S2 Tb1 78.3(12)
As1 S2 Tb1 89.3(2)
S2 S2' As1 78.0(14)
S2 S2' Tb1 88.1(12)
As1 S2' Tb1 90.1(4)
As1 S1 Tb1 91.39(5)
C5 N3 Tb1 120.9(5)
C5 N3 H3A 107.1
Tb1 N3 H3A 107.1
C5 N3 H3B 107.1
Tb1 N3 H3B 107.1
H3A N3 H3B 106.8
C6 N4 Tb1 114.8(5)
C6 N4 H4A 108.6
Tb1 N4 H4A 108.6
C6 N4 H4B 108.6
Tb1 N4 H4B 108.6
H4A N4 H4B 107.5
C9 N5 Tb1 113.4(5)
C9 N5 H5A 108.9
Tb1 N5 H5A 108.9
C9 N5 H5B 108.9
Tb1 N5 H5B 108.9
H5A N5 H5B 107.7
C8 N6 Tb1 113.7(4)
C8 N6 H6A 108.8
Tb1 N6 H6A 108.8
C8 N6 H6B 108.8
Tb1 N6 H6B 108.8
H6A N6 H6B 107.7
C5 C4 H4C 109.5
C5 C4 H4D 109.5
H4C C4 H4D 109.5
C5 C4 H4E 109.5
H4C C4 H4E 109.5
H4D C4 H4E 109.5
N3 C5 C6 110.6(7)
N3 C5 C4 115.0(7)
C6 C5 C4 113.9(8)
N3 C5 H5C 105.5
C6 C5 H5C 105.5
C4 C5 H5C 105.5
N4 C6 C5 115.2(6)
N4 C6 H6C 108.5
C5 C6 H6C 108.5
N4 C6 H6D 108.5
C5 C6 H6D 108.5
H6C C6 H6D 107.5
C8 C7 H7A 109.5
C8 C7 H7B 109.5
H7A C7 H7B 109.5
C8 C7 H7C 109.5
H7A C7 H7C 109.5
H7B C7 H7C 109.5
N6 C8 C9 105.8(6)
N6 C8 C7 112.1(6)
C9 C8 C7 112.9(7)
N6 C8 H8A 108.6
C9 C8 H8A 108.6
C7 C8 H8A 108.6
N5 C9 C8 109.3(7)
N5 C9 H9A 109.8
C8 C9 H9A 109.8
N5 C9 H9B 109.8
C8 C9 H9B 109.8
H9A C9 H9B 108.3
C2 N1 Tb1 113.8(4)
C2 N1 H1A 108.8
Tb1 N1 H1A 108.8
C2 N1 H1B 108.8
Tb1 N1 H1B 108.8
H1A N1 H1B 107.7
C3 N2 Tb1 112.6(7)
C3 N2 H2A 109.1
Tb1 N2 H2A 109.1
C3 N2 H2B 109.1
Tb1 N2 H2B 109.1
H2A N2 H2B 107.8
N1 C2 C1 114.5(7)
N1 C2 C3 111.0(8)
C1 C2 C3 127.0(9)
N1 C2 H2C 99.1
C1 C2 H2C 99.1
C3 C2 H2C 99.1
C2 C1 H1C 109.5
C2 C1 H1D 109.5
H1C C1 H1D 109.5
C2 C1 H1E 109.5
H1C C1 H1E 109.5
H1D C1 H1E 109.5
C2 C3 N2 105.1(9)
C2 C3 H3C 110.7
N2 C3 H3C 110.7
C2 C3 H3D 110.7
N2 C3 H3D 110.7
H3C C3 H3D 108.8

loop_
_geom_bond_atom_site_label_1
_geom_bond_atom_site_label_2
_geom_bond_distance
Tb1 N5 2.501(7)
Tb1 N4 2.519(6)
Tb1 N2 2.528(8)
Tb1 N6 2.531(6)
Tb1 N3 2.531(7)
Tb1 N1 2.544(6)
Tb1 S1 2.7948(15)
Tb1 S2' 2.835(12)
Tb1 S2 2.893(6)
As1 S3 2.134(2)
As1 S4 2.1363(18)
As1 S2 2.158(5)
As1 S1 2.1809(15)
As1 S2' 2.193(12)
S2 S2' 0.682(9)
N3 C5 1.432(7)
N3 H3A 0.9000
N3 H3B 0.9000
N4 C6 1.438(7)
N4 H4A 0.9000
N4 H4B 0.9000
N5 C9 1.465(8)
N5 H5A 0.9000
N5 H5B 0.9000
N6 C8 1.481(7)
N6 H6A 0.9000
N6 H6B 0.9000
C4 C5 1.513(8)
C4 H4C 0.9600
C4 H4D 0.9600
C4 H4E 0.9600
C5 C6 1.486(8)
C5 H5C 0.9800
C6 H6C 0.9700
C6 H6D 0.9700
C7 C8 1.520(8)
C7 H7A 0.9600
C7 H7B 0.9600
C7 H7C 0.9600
C8 C9 1.511(8)
C8 H8A 0.9800
C9 H9A 0.9700
C9 H9B 0.9700
N1 C2 1.469(7)
N1 H1A 0.9000
N1 H1B 0.9000
N2 C3 1.495(9)
N2 H2A 0.9000
N2 H2B 0.9000
C2 C1 1.469(8)
C2 C3 1.481(9)
C2 H2C 0.9800
C1 H1C 0.9600
C1 H1D 0.9600
C1 H1E 0.9600
C3 H3C 0.9700
C3 H3D 0.9700
